data_1574471
loop_
_publ_author_name
'Lv, Hui-Peng'
'Hu, Sheng-Qian'
'Bai, Yong-Ju'
'Zhou, Jun-Si'
'Ji, Luan-Ying'
'Wang, Zhong-Xia'
'Ai, Yong'
'Qin, Yan'
'Chen, Xiao-Gang'

_publ_section_title
;
 Giant mechanical tunability by a coordination bond strategy in a 3D
 hybrid cyanide double perovskite ferroelastic with reconstructive phase
 transition
;
_journal_issue 21
_journal_name_full 'Chemical Science'
_journal_page_first 9109
_journal_page_last 9116
_journal_paper_doi 10.1039/D5SC00620A
_journal_volume 16
_journal_year 2025
_chemical_formula_moiety 'C6 Fe K N6, 2(C2 H8 N O)'
_chemical_formula_sum 'C10 H16 Fe K N8 O2'
_chemical_formula_weight 375.26
_space_group_crystal_system monoclinic
_space_group_IT_number 14
_space_group_name_Hall '-P 2yn'
_space_group_name_H-M_alt 'P 1 21/n 1'
_atom_sites_solution_hydrogens mixed
_audit_creation_method SHELXL-2018/3
_audit_update_record
;
2025-03-26 deposited with the CCDC.	2025-04-22 downloaded from the CCDC.
;
_cell_angle_alpha 90
_cell_angle_beta 91.798(2)
_cell_angle_gamma 90
_cell_formula_units_Z 4
_cell_length_a 11.8245(2)
_cell_length_b 11.7157(3)
_cell_length_c 11.9825(2)
_cell_measurement_reflns_used 5733
_cell_measurement_temperature 368(2)
_cell_measurement_theta_max 72.3840
_cell_measurement_theta_min 5.1470
_cell_volume 1659.15(6)
_computing_structure_refinement 'SHELXL-2018/3 (Sheldrick, 2018)'
_computing_structure_solution 'SHELXT 2018/2 (Sheldrick, 2018)'
_diffrn_ambient_temperature 368(2)
_diffrn_measured_fraction_theta_full 0.993
_diffrn_measured_fraction_theta_max 0.993
_diffrn_measurement_device_type 'XtaLAB Synergy R, DW system, HyPix-Arc 150'
_diffrn_radiation_type CuK\a
_diffrn_radiation_wavelength 1.54184
_diffrn_reflns_av_R_equivalents 0.0601
_diffrn_reflns_av_unetI/netI 0.0462
_diffrn_reflns_Laue_measured_fraction_full 0.993
_diffrn_reflns_Laue_measured_fraction_max 0.993
_diffrn_reflns_limit_h_max 14
_diffrn_reflns_limit_h_min -14
_diffrn_reflns_limit_k_max 13
_diffrn_reflns_limit_k_min -13
_diffrn_reflns_limit_l_max 12
_diffrn_reflns_limit_l_min -14
_diffrn_reflns_number 16024
_diffrn_reflns_point_group_measured_fraction_full 0.993
_diffrn_reflns_point_group_measured_fraction_max 0.993
_diffrn_reflns_theta_full 66.593
_diffrn_reflns_theta_max 66.593
_diffrn_reflns_theta_min 5.175
_diffrn_source 'Rotating-anode X-ray tube'
_exptl_absorpt_coefficient_mu 9.716
_exptl_absorpt_correction_T_max 1.00000
_exptl_absorpt_correction_T_min 0.69742
_exptl_absorpt_correction_type multi-scan
_exptl_absorpt_process_details
;
CrysAlisPro 1.171.43.129a (Rigaku Oxford Diffraction, 2024)
Empirical absorption correction using spherical harmonics,
implemented in SCALE3 ABSPACK scaling algorithm.
;
_exptl_crystal_colour red
_exptl_crystal_density_diffrn 1.502
_exptl_crystal_description block
_exptl_crystal_F_000 772
_exptl_crystal_size_max 0.200
_exptl_crystal_size_mid 0.100
_exptl_crystal_size_min 0.100
_refine_diff_density_max 0.670
_refine_diff_density_min -0.574
_refine_diff_density_rms 0.084
_refine_ls_extinction_method none
_refine_ls_goodness_of_fit_ref 1.067
_refine_ls_hydrogen_treatment constr
_refine_ls_matrix_type full
_refine_ls_number_parameters 210
_refine_ls_number_reflns 2910
_refine_ls_number_restraints 129
_refine_ls_restrained_S_all 1.058
_refine_ls_R_factor_all 0.0739
_refine_ls_R_factor_gt 0.0532
_refine_ls_shift/su_max 0.002
_refine_ls_shift/su_mean 0.000
_refine_ls_structure_factor_coef Fsqd
_refine_ls_weighting_details 'w=1/[\s^2^(Fo^2^)+(0.0890P)^2^+1.0882P] where P=(Fo^2^+2Fc^2^)/3'
_refine_ls_weighting_scheme calc
_refine_ls_wR_factor_gt 0.1539
_refine_ls_wR_factor_ref 0.1688
_reflns_Friedel_coverage 0.000
_reflns_number_gt 2074
_reflns_number_total 2910
_reflns_threshold_expression 'I > 2\s(I)'
_cod_data_source_file d5sc00620a2.cif
_cod_data_source_block ohea_kfecn6_368k_coordination
_cod_depositor_comments 'Adding full bibliography for 1574470--1574474.cif.'
_cod_original_sg_symbol_H-M 'P 21/n'
_cod_database_code 1574471
_shelx_shelxl_version_number 2018/3
_shelx_space_group_comment
;
The symmetry employed for this shelxl refinement is uniquely defined
by the following loop, which should always be used as a source of
symmetry information in preference to the above space-group names.
They are only intended as comments.
;
_shelx_estimated_absorpt_t_min 0.247
_shelx_estimated_absorpt_t_max 0.443

loop_
_space_group_symop_operation_xyz
'x, y, z'
'-x+1/2, y+1/2, -z+1/2'
'-x, -y, -z'
'x-1/2, -y-1/2, z-1/2'

loop_
_atom_site_label
_atom_site_type_symbol
_atom_site_fract_x
_atom_site_fract_y
_atom_site_fract_z
_atom_site_U_iso_or_equiv
_atom_site_adp_type
_atom_site_occupancy
_atom_site_site_symmetry_order
_atom_site_calc_flag
_atom_site_refinement_flags_posn
_atom_site_refinement_flags_adp
_atom_site_refinement_flags_occupancy
_atom_site_disorder_assembly
_atom_site_disorder_group
Fe1 Fe 1.72508(2) 0.24762(2) -0.01012(2) 0.02563(8) Uani 1 1 d . . . . .
K1 K 1.72442(4) 0.24494(4) -0.50452(4) 0.03583(13) Uani 1 1 d . . . . .
O1A O 1.9546(3) 0.1126(3) -0.3009(3) 0.0700(5) Uani 0.5 1 d D U P A 1
H1A H 1.961209 0.168613 -0.260215 0.105 Uiso 0.5 1 d R U P A 1
O1B O 1.9645(3) 0.1070(3) -0.3263(3) 0.0700(5) Uani 0.5 1 d D U P B 2
H1B H 1.914334 0.089517 -0.371872 0.105 Uiso 0.5 1 calc R U P B 2
O2A O 2.1153(3) 0.5028(4) -0.1746(4) 0.0736(14) Uani 0.4 1 d D U P C 1
H2A H 2.102100 0.522949 -0.110750 0.110 Uiso 0.4 1 calc R U P C 1
O2B O 2.1114(2) 0.5275(2) -0.3038(2) 0.0676(9) Uani 0.6 1 d D U P D 2
H2B H 2.166009 0.570101 -0.294736 0.101 Uiso 0.6 1 calc R U P D 2
N1 N 1.72025(17) 0.24496(14) 0.24765(15) 0.0422(6) Uani 1 1 d . . . . .
N2 N 1.98398(18) 0.2779(2) -0.01466(19) 0.0644(7) Uani 1 1 d . . . . .
N3 N 1.72145(17) 0.25164(14) -0.26708(15) 0.0431(4) Uani 1 1 d . . . . .
N4 N 1.46665(16) 0.2134(2) -0.01894(19) 0.0626(7) Uani 1 1 d . . . . .
N5 N 1.76890(19) -0.01170(17) 0.00052(17) 0.0623(7) Uani 1 1 d . . . . .
N6 N 1.6976(2) 0.50990(17) -0.00690(18) 0.0670(7) Uani 1 1 d . . . . .
N7 N 2.14739(16) -0.01423(17) -0.24870(16) 0.0589(6) Uani 1 1 d . . . . .
H7A H 2.147582 0.035009 -0.305248 0.071 Uiso 1 1 calc R U . . .
H7B H 2.198471 -0.068559 -0.259649 0.071 Uiso 1 1 calc R U . . .
H7C H 2.164406 0.022262 -0.185225 0.071 Uiso 1 1 calc R U . . .
N8 N 1.96038(16) 0.35632(18) -0.26654(15) 0.0548(6) Uani 1 1 d . . . . .
H8A H 1.993044 0.348345 -0.331990 0.066 Uiso 1 1 calc R U . . .
H8B H 1.898766 0.312759 -0.265240 0.066 Uiso 1 1 calc R U . . .
H8C H 2.008605 0.335146 -0.211887 0.066 Uiso 1 1 calc R U . . .
C1 C 1.72327(19) 0.24640(15) 0.15295(19) 0.0344(6) Uani 1 1 d . . . . .
C2 C 1.88814(18) 0.26693(18) -0.01066(18) 0.0372(6) Uani 1 1 d . . . . .
C3 C 1.7215(2) 0.24812(18) -0.17155(19) 0.0431(4) Uani 1 1 d . . . . .
C4 C 1.56203(18) 0.22607(18) -0.01613(18) 0.0364(6) Uani 1 1 d . . . . .
C5 C 1.74973(18) 0.08411(19) -0.00651(17) 0.0398(6) Uani 1 1 d . . . . .
C6 C 1.70710(19) 0.41250(19) -0.00966(16) 0.0405(6) Uani 1 1 d . . . . .
C7A C 1.95644(9) 0.03695(7) -0.2292(3) 0.0700(5) Uani 0.5 1 d D U P B 2
H7AA H 1.878957 0.011800 -0.221290 0.084 Uiso 0.5 1 calc R U P B 2
H7AB H 1.979075 0.080039 -0.163123 0.084 Uiso 0.5 1 calc R U P B 2
C7B C 1.93533(5) 0.01760(6) -0.2374(4) 0.0700(5) Uani 0.5 1 d D U P A 1
H7BA H 1.866539 -0.019696 -0.264423 0.084 Uiso 0.5 1 calc R U P A 1
H7BB H 1.924774 0.040350 -0.160574 0.084 Uiso 0.5 1 calc R U P A 1
C8 C 2.03418(4) -0.06631(5) -0.2420(2) 0.0700(5) Uani 1 1 d D . . . .
H8AA H 2.033395 -0.114203 -0.176001 0.084 Uiso 0.5 1 calc R U P B 1
H8AB H 2.021938 -0.115485 -0.306382 0.084 Uiso 0.5 1 calc R U P B 1
H8BC H 2.030314 -0.116854 -0.178123 0.084 Uiso 0.5 1 calc R U P B 2
H8BD H 2.014583 -0.108823 -0.309334 0.084 Uiso 0.5 1 calc R U P B 2
C9 C 1.92904(5) 0.47443(7) -0.25108(18) 0.0762(10) Uani 1 1 d D . . . .
H9BC H 1.874777 0.479012 -0.192194 0.091 Uiso 0.6 1 calc R U P E 2
H9BD H 1.892253 0.502292 -0.319261 0.091 Uiso 0.6 1 calc R U P E 2
H9AA H 1.891065 0.482623 -0.180940 0.091 Uiso 0.4 1 calc R U P F 1
H9AB H 1.876713 0.497575 -0.310815 0.091 Uiso 0.4 1 calc R U P F 1
C10A C 2.03335(7) 0.55170(9) -0.2506(5) 0.0685(17) Uani 0.4 1 d D U P C 1
H10A H 2.063340 0.556202 -0.324866 0.082 Uiso 0.4 1 calc R U P C 1
H10B H 2.013679 0.628096 -0.226745 0.082 Uiso 0.4 1 calc R U P C 1
C10B C 2.02975(7) 0.55169(9) -0.2211(2) 0.0661(13) Uani 0.6 1 d D U P D 2
H10C H 2.007600 0.631389 -0.223702 0.079 Uiso 0.6 1 calc R U P D 2
H10D H 2.060097 0.534362 -0.146851 0.079 Uiso 0.6 1 calc R U P D 2

loop_
_atom_site_aniso_label
_atom_site_aniso_U_11
_atom_site_aniso_U_22
_atom_site_aniso_U_33
_atom_site_aniso_U_23
_atom_site_aniso_U_13
_atom_site_aniso_U_12
Fe1 0.02405(14) 0.02407(16) 0.02886(15) 0.00044(13) 0.00229(12) -0.00027(11)
K1 0.0333(2) 0.0361(3) 0.0381(2) -0.00024(19) 0.00096(19) 0.00034(18)
O1A 0.0594(8) 0.0647(9) 0.0860(10) 0.0031(8) 0.0035(8) 0.0040(8)
O1B 0.0594(8) 0.0647(9) 0.0860(10) 0.0031(8) 0.0035(8) 0.0040(8)
O2A 0.063(2) 0.066(3) 0.091(3) -0.026(2) -0.012(2) -0.013(2)
O2B 0.0487(15) 0.0519(17) 0.103(2) 0.0030(16) 0.0133(15) -0.0043(14)
N1 0.0504(12) 0.0444(12) 0.0318(9) -0.0032(8) 0.0037(9) 0.0008(8)
N2 0.0371(11) 0.0925(17) 0.0635(13) 0.0102(12) -0.0001(10) -0.0056(11)
N3 0.0429(8) 0.0514(10) 0.0350(7) -0.0002(8) 0.0036(6) -0.0008(6)
N4 0.0320(10) 0.0828(15) 0.0731(14) -0.0007(13) 0.0015(10) -0.0025(11)
N5 0.0801(14) 0.0300(11) 0.0769(15) -0.0004(10) 0.0055(12) 0.0058(11)
N6 0.0921(15) 0.0293(11) 0.0798(15) 0.0019(11) 0.0058(12) 0.0054(12)
N7 0.0531(11) 0.0599(13) 0.0638(12) 0.0183(11) 0.0019(9) 0.0122(11)
N8 0.0499(11) 0.0547(13) 0.0605(12) -0.0095(10) 0.0129(9) -0.0131(10)
C1 0.0331(10) 0.0286(11) 0.0416(11) -0.0027(9) 0.0013(9) 0.0020(8)
C2 0.0318(10) 0.0436(13) 0.0361(11) 0.0035(10) -0.0012(9) -0.0013(9)
C3 0.0429(8) 0.0514(10) 0.0350(7) -0.0002(8) 0.0036(6) -0.0008(6)
C4 0.0327(10) 0.0407(12) 0.0357(11) 0.0017(10) 0.0022(9) 0.0000(10)
C5 0.0433(10) 0.0340(12) 0.0422(11) -0.0004(10) 0.0046(9) 0.0032(10)
C6 0.0487(11) 0.0342(12) 0.0386(11) 0.0000(10) 0.0024(9) 0.0014(10)
C7A 0.0594(8) 0.0647(9) 0.0860(10) 0.0031(8) 0.0035(8) 0.0040(8)
C7B 0.0594(8) 0.0647(9) 0.0860(10) 0.0031(8) 0.0035(8) 0.0040(8)
C8 0.0594(8) 0.0647(9) 0.0860(10) 0.0031(8) 0.0035(8) 0.0040(8)
C9 0.0625(16) 0.0629(18) 0.103(2) 0.0207(17) -0.0054(15) 0.0041(15)
C10A 0.077(3) 0.058(3) 0.070(3) -0.010(3) -0.008(3) -0.009(3)
C10B 0.076(2) 0.054(2) 0.068(2) -0.004(2) -0.003(2) -0.002(2)

loop_
_atom_type_symbol
_atom_type_description
_atom_type_scat_dispersion_real
_atom_type_scat_dispersion_imag
_atom_type_scat_source
C C 0.0181 0.0091 'International Tables Vol C Tables 4.2.6.8 and 6.1.1.4'
H H 0.0000 0.0000 'International Tables Vol C Tables 4.2.6.8 and 6.1.1.4'
Fe Fe -1.1336 3.1974 'International Tables Vol C Tables 4.2.6.8 and 6.1.1.4'
K K 0.3868 1.0657 'International Tables Vol C Tables 4.2.6.8 and 6.1.1.4'
N N 0.0311 0.0180 'International Tables Vol C Tables 4.2.6.8 and 6.1.1.4'
O O 0.0492 0.0322 'International Tables Vol C Tables 4.2.6.8 and 6.1.1.4'

loop_
_geom_angle_atom_site_label_1
_geom_angle_atom_site_label_2
_geom_angle_atom_site_label_3
_geom_angle
_geom_angle_site_symmetry_1
_geom_angle_site_symmetry_3
_geom_angle_publ_flag
C3 Fe1 C5 91.37(9) . . ?
C3 Fe1 C2 89.25(10) . . ?
C5 Fe1 C2 88.09(9) . . ?
C3 Fe1 C6 90.05(9) . . ?
C5 Fe1 C6 177.27(9) . . ?
C2 Fe1 C6 89.59(9) . . ?
C3 Fe1 C4 88.44(10) . . ?
C5 Fe1 C4 91.19(9) . . ?
C2 Fe1 C4 177.56(9) . . ?
C6 Fe1 C4 91.19(9) . . ?
C3 Fe1 C1 178.10(10) . . ?
C5 Fe1 C1 88.68(8) . . ?
C2 Fe1 C1 92.65(9) . . ?
C6 Fe1 C1 89.99(8) . . ?
C4 Fe1 C1 89.66(9) . . ?
N3 K1 N5 87.53(5) . 2_854 ?
N3 K1 N2 90.09(6) . 4_565 ?
N5 K1 N2 96.97(7) 2_854 4_565 ?
N3 K1 N6 89.59(6) . 2_844 ?
N5 K1 N6 159.68(7) 2_854 2_844 ?
N2 K1 N6 103.14(7) 4_565 2_844 ?
N3 K1 N4 95.59(6) . 4_665 ?
N5 K1 N4 78.86(7) 2_854 4_665 ?
N2 K1 N4 172.76(7) 4_565 4_665 ?
N6 K1 N4 81.42(7) 2_844 4_665 ?
N3 K1 N1 177.71(5) . 1_554 ?
N5 K1 N1 90.94(5) 2_854 1_554 ?
N2 K1 N1 88.40(6) 4_565 1_554 ?
N6 K1 N1 92.43(5) 2_844 1_554 ?
N4 K1 N1 85.77(6) 4_665 1_554 ?
C7B O1A H1A 109.5 . . ?
C7A O1B H1B 109.5 . . ?
C10A O2A H2A 109.5 . . ?
C10B O2B H2B 109.5 . . ?
C1 N1 K1 177.12(18) . 1_556 ?
C2 N2 K1 167.2(2) . 4_666 ?
C3 N3 K1 176.28(16) . . ?
C4 N4 K1 162.1(2) . 4_566 ?
C5 N5 K1 169.75(19) . 2_844 ?
C6 N6 K1 155.9(2) . 2_854 ?
C8 N7 H7A 109.5 . . ?
C8 N7 H7B 109.5 . . ?
H7A N7 H7B 109.5 . . ?
C8 N7 H7C 109.5 . . ?
H7A N7 H7C 109.5 . . ?
H7B N7 H7C 109.5 . . ?
C9 N8 H8A 109.5 . . ?
C9 N8 H8B 109.5 . . ?
H8A N8 H8B 109.5 . . ?
C9 N8 H8C 109.5 . . ?
H8A N8 H8C 109.5 . . ?
H8B N8 H8C 109.5 . . ?
N1 C1 Fe1 178.8(2) . . ?
N2 C2 Fe1 177.8(2) . . ?
N3 C3 Fe1 177.8(2) . . ?
N4 C4 Fe1 179.6(2) . . ?
N5 C5 Fe1 176.0(2) . . ?
N6 C6 Fe1 178.4(2) . . ?
O1B C7A C8 108.5(2) . . ?
O1B C7A H7AA 110.0 . . ?
C8 C7A H7AA 110.0 . . ?
O1B C7A H7AB 110.0 . . ?
C8 C7A H7AB 110.0 . . ?
H7AA C7A H7AB 108.4 . . ?
O1A C7B C8 111.2(2) . . ?
O1A C7B H7BA 109.4 . . ?
C8 C7B H7BA 109.4 . . ?
O1A C7B H7BB 109.4 . . ?
C8 C7B H7BB 109.4 . . ?
H7BA C7B H7BB 108.0 . . ?
N7 C8 C7B 115.58(9) . . ?
N7 C8 C7A 103.14(10) . . ?
N7 C8 H8AA 108.4 . . ?
C7B C8 H8AA 108.4 . . ?
N7 C8 H8AB 108.4 . . ?
C7B C8 H8AB 108.4 . . ?
H8AA C8 H8AB 107.4 . . ?
N7 C8 H8BC 111.1 . . ?
C7A C8 H8BC 111.1 . . ?
N7 C8 H8BD 111.1 . . ?
C7A C8 H8BD 111.1 . . ?
H8BC C8 H8BD 109.1 . . ?
N8 C9 C10B 113.31(10) . . ?
N8 C9 C10A 110.92(10) . . ?
N8 C9 H9BC 108.9 . . ?
C10B C9 H9BC 108.9 . . ?
N8 C9 H9BD 108.9 . . ?
C10B C9 H9BD 108.9 . . ?
H9BC C9 H9BD 107.7 . . ?
N8 C9 H9AA 109.5 . . ?
C10A C9 H9AA 109.5 . . ?
N8 C9 H9AB 109.5 . . ?
C10A C9 H9AB 109.5 . . ?
H9AA C9 H9AB 108.0 . . ?
O2A C10A C9 107.2(3) . . ?
O2A C10A H10A 110.3 . . ?
C9 C10A H10A 110.3 . . ?
O2A C10A H10B 110.3 . . ?
C9 C10A H10B 110.3 . . ?
H10A C10A H10B 108.5 . . ?
O2B C10B C9 104.90(17) . . ?
O2B C10B H10C 110.8 . . ?
C9 C10B H10C 110.8 . . ?
O2B C10B H10D 110.8 . . ?
C9 C10B H10D 110.8 . . ?
H10C C10B H10D 108.8 . . ?

loop_
_geom_bond_atom_site_label_1
_geom_bond_atom_site_label_2
_geom_bond_distance
_geom_bond_site_symmetry_2
_geom_bond_publ_flag
Fe1 C3 1.934(2) . ?
Fe1 C5 1.938(2) . ?
Fe1 C2 1.942(2) . ?
Fe1 C6 1.943(2) . ?
Fe1 C4 1.944(2) . ?
Fe1 C1 1.955(2) . ?
K1 N3 2.8476(19) . ?
K1 N5 2.853(2) 2_854 ?
K1 N2 2.854(2) 4_565 ?
K1 N6 2.906(2) 2_844 ?
K1 N4 2.916(2) 4_665 ?
K1 N1 2.9685(19) 1_554 ?
O1A C7B 1.371(4) . ?
O1A H1A 0.8200 . ?
O1B C7A 1.429(4) . ?
O1B H1B 0.8200 . ?
O2A C10A 1.429(5) . ?
O2A H2A 0.8200 . ?
O2B C10B 1.433(3) . ?
O2B H2B 0.8200 . ?
N1 C1 1.137(3) . ?
N2 C2 1.143(3) . ?
N3 C3 1.145(3) . ?
N4 C4 1.137(3) . ?
N5 C5 1.148(3) . ?
N6 C6 1.147(3) . ?
N7 C8 1.476(2) . ?
N7 H7A 0.8900 . ?
N7 H7B 0.8900 . ?
N7 H7C 0.8900 . ?
N8 C9 1.446(2) . ?
N8 H8A 0.8900 . ?
N8 H8B 0.8900 . ?
N8 H8C 0.8900 . ?
C7A C8 1.5299(8) . ?
C7A H7AA 0.9700 . ?
C7A H7AB 0.9700 . ?
C7B C8 1.5296(6) . ?
C7B H7BA 0.9700 . ?
C7B H7BB 0.9700 . ?
C8 H8AA 0.9700 . ?
C8 H8AB 0.9700 . ?
C8 H8BC 0.9700 . ?
C8 H8BD 0.9700 . ?
C9 C10B 1.5296(8) . ?
C9 C10A 1.5298(8) . ?
C9 H9BC 0.9700 . ?
C9 H9BD 0.9700 . ?
C9 H9AA 0.9700 . ?
C9 H9AB 0.9700 . ?
C10A H10A 0.9700 . ?
C10A H10B 0.9700 . ?
C10B H10C 0.9700 . ?
C10B H10D 0.9700 . ?

loop_
_geom_torsion_atom_site_label_1
_geom_torsion_atom_site_label_2
_geom_torsion_atom_site_label_3
_geom_torsion_atom_site_label_4
_geom_torsion
_geom_torsion_site_symmetry_1
_geom_torsion_site_symmetry_2
_geom_torsion_site_symmetry_3
_geom_torsion_site_symmetry_4
_geom_torsion_publ_flag
O1A C7B C8 N7 35.1(4) . . . . ?
O1B C7A C8 N7 61.7(3) . . . . ?
N8 C9 C10A O2A -49.5(4) . . . . ?
N8 C9 C10B O2B 50.9(2) . . . . ?
